data_7107048
loop_
_publ_author_name
'Hassanatu B. Mansaray'
'Alexander D.R. Rowe'
'Nicholas Phillips'
'Jochen Niemeyer'
'Michael Kelly'
'David A. Addy'
'Joshua I. Bates'
'Simon Aldridge'

_publ_section_related_literature
;
?
;
_publ_section_title
;
 Modelling fundamental arene-borane contacts: spontaneous formation of a
 dibromoborenium cation driven by interaction between a borane Lewis acid
 and an arene p system
;
_journal_name_full Chem.Commun.
_journal_page_first 12295
_journal_paper_doi 10.1039/c1cc15259a
_journal_volume 47
_journal_year 2011
_chemical_formula_moiety 'C22 H28 Cl3 Ga1 N2'
_chemical_formula_sum 'C22 H28 Cl3 Ga N2'
_chemical_formula_weight 496.56
_space_group_IT_number 14
_symmetry_cell_setting monoclinic
_symmetry_space_group_name_Hall '-P 2yn'
_symmetry_space_group_name_H-M 'P 1 21/n 1'
_atom_sites_solution_hydrogens geom
_atom_sites_solution_primary direct
_audit_creation_date 11-04-27
_audit_creation_method CRYSTALS_ver_14.11
_cell_angle_alpha 90
_cell_angle_beta 106.2708(7)
_cell_angle_gamma 90
_cell_formula_units_Z 4
_cell_length_a 9.37090(10)
_cell_length_b 16.2052(2)
_cell_length_c 15.8875(2)
_cell_measurement_reflns_used 5410
_cell_measurement_temperature 150
_cell_measurement_theta_max 27
_cell_measurement_theta_min 5
_cell_volume 2316.00(5)
_computing_cell_refinement 'DENZO/SCALEPACK (Otwinowski & Minor, 1997)'
_computing_data_collection 'COLLECT (Nonius, 2001).'
_computing_data_reduction 'DENZO/SCALEPACK (Otwinowski & Minor, 1997)'
_computing_molecular_graphics 'CAMERON (Watkin et al., 1996)'
_computing_publication_material 'CRYSTALS (Betteridge et al., 2003)'
_computing_structure_refinement 'CRYSTALS (Betteridge et al., 2003)'
_computing_structure_solution 'SIR92 (Altomare et al., 1994)'
_diffrn_ambient_temperature 150
_diffrn_measured_fraction_theta_full 0.993
_diffrn_measured_fraction_theta_max 0.993
_diffrn_measurement_device Area
_diffrn_measurement_device_type 'Nonius KappaCCD'
_diffrn_measurement_method \w
_diffrn_radiation_monochromator graphite
_diffrn_radiation_type 'Mo K\a'
_diffrn_radiation_wavelength 0.71073
_diffrn_reflns_av_R_equivalents 0.044
_diffrn_reflns_limit_h_max 12
_diffrn_reflns_limit_h_min -12
_diffrn_reflns_limit_k_max 21
_diffrn_reflns_limit_k_min -19
_diffrn_reflns_limit_l_max 20
_diffrn_reflns_limit_l_min -20
_diffrn_reflns_number 30498
_diffrn_reflns_theta_full 26.919
_diffrn_reflns_theta_max 27.468
_diffrn_reflns_theta_min 5.130
_diffrn_standards_number 0
_exptl_absorpt_coefficient_mu 1.545
_exptl_absorpt_correction_T_max 0.88
_exptl_absorpt_correction_T_min 0.81
_exptl_absorpt_correction_type multi-scan
_exptl_absorpt_process_details 'DENZO/SCALEPACK (Otwinowski & Minor, 1997)'
_exptl_crystal_colour colourless
_exptl_crystal_density_diffrn 1.424
_exptl_crystal_density_method 'not measured'
_exptl_crystal_description block
_exptl_crystal_F_000 1024
_exptl_crystal_size_max 0.100
_exptl_crystal_size_mid 0.100
_exptl_crystal_size_min 0.080
_refine_diff_density_max 1.16
_refine_diff_density_min -1.08
_refine_ls_extinction_method None
_refine_ls_goodness_of_fit_ref 0.9731
_refine_ls_hydrogen_treatment none
_refine_ls_matrix_type full
_refine_ls_number_parameters 253
_refine_ls_number_reflns 5271
_refine_ls_number_restraints 0
_refine_ls_R_factor_all 0.0795
_refine_ls_R_factor_gt 0.0402
_refine_ls_shift/su_max 0.0011111
_refine_ls_shift/su_mean 0.0000305
_refine_ls_structure_factor_coef Fsqd
_refine_ls_weighting_details
;
Method, part 1, Chebychev polynomial, (Watkin, 1994, Prince, 1982)
[weight] = 1.0/[A~0~*T~0~(x)+A~1~*T~1~(x) ... +A~n-1~]*T~n-1~(x)]
where A~i~ are the Chebychev coefficients listed below and x= Fcalc/Fmax
Method = Robust Weighting (Prince, 1982)
W = [weight] * [1-(deltaF/6*sigmaF)^2^]^2^
A~i~ are:
6.99 9.65 4.77 1.37
;
_refine_ls_weighting_scheme calc
_refine_ls_wR_factor_all 0.1220
_refine_ls_wR_factor_gt 0.0846
_refine_ls_wR_factor_ref 0.1220
_reflns_limit_h_max 11
_reflns_limit_h_min -12
_reflns_limit_k_max 21
_reflns_limit_k_min 0
_reflns_limit_l_max 20
_reflns_limit_l_min 0
_reflns_number_gt 3469
_reflns_number_total 5271
_reflns_threshold_expression I>2.0\s(I)
_oxford_diffrn_Wilson_B_factor 2.29
_oxford_diffrn_Wilson_scale 38.00
_oxford_refine_ls_r_factor_ref 0.0795
_oxford_refine_ls_scale 0.16023(9)
_oxford_reflns_number_all 5271
_oxford_reflns_threshold_expression_ref I>-3.0\s(I)
_oxford_structure_analysis_title '4271304 003arir11'
_cod_data_source_file c1cc15259a.txt
_cod_data_source_block LNHCGaCl3
_cod_original_sg_symbol_Hall '-P 2yn '
_cod_original_sg_symbol_H-M 'P 1 21/n 1 '
_cod_original_formula_sum 'C22 H28 Cl3 Ga1 N2'
_cod_database_code 7107048

loop_
_symmetry_equiv_pos_as_xyz
x,y,z
-x,-y,-z
-x+1/2,y+1/2,-z+1/2
x+1/2,-y+1/2,z+1/2

loop_
_atom_site_label
_atom_site_type_symbol
_atom_site_fract_x
_atom_site_fract_y
_atom_site_fract_z
_atom_site_U_iso_or_equiv
_atom_site_occupancy
_atom_site_adp_type
_atom_site_refinement_flags_posn
Ga1 Ga 0.77588(5) 0.71586(2) 0.70774(3) 0.0242 1.0000 Uani .
Cl2 Cl 0.79947(13) 0.76717(6) 0.83852(7) 0.0360 1.0000 Uani .
Cl3 Cl 0.53949(12) 0.72260(8) 0.63991(8) 0.0451 1.0000 Uani .
Cl4 Cl 0.8953(2) 0.80523(7) 0.65195(11) 0.0664 1.0000 Uani .
C5 C 0.8408(4) 0.5951(2) 0.6993(2) 0.0213 1.0000 Uani .
N6 N 0.8739(4) 0.56793(19) 0.6275(2) 0.0258 1.0000 Uani .
C7 C 0.8702(4) 0.6200(2) 0.5531(2) 0.0222 1.0000 Uani .
C8 C 1.0032(4) 0.6548(2) 0.5467(3) 0.0247 1.0000 Uani .
C9 C 0.9991(4) 0.7025(2) 0.4731(2) 0.0256 1.0000 Uani .
C10 C 0.8681(4) 0.7151(2) 0.4072(2) 0.0261 1.0000 Uani .
C11 C 0.7399(5) 0.6766(3) 0.4138(3) 0.0298 1.0000 Uani .
C12 C 0.7386(4) 0.6281(2) 0.4863(3) 0.0268 1.0000 Uani .
C13 C 0.5997(5) 0.5821(3) 0.4867(3) 0.0402 1.0000 Uani .
C14 C 0.8651(5) 0.7687(3) 0.3292(3) 0.0362 1.0000 Uani .
C15 C 1.1474(5) 0.6408(3) 0.6165(3) 0.0398 1.0000 Uani .
C16 C 0.9117(6) 0.4804(2) 0.6160(3) 0.0352 1.0000 Uani .
C17 C 0.9854(6) 0.4425(3) 0.7039(3) 0.0433 1.0000 Uani .
C18 C 0.8888(6) 0.4544(3) 0.7635(3) 0.0404 1.0000 Uani .
N19 N 0.8440(4) 0.54234(18) 0.7640(2) 0.0263 1.0000 Uani .
C20 C 0.8039(4) 0.5642(2) 0.8424(2) 0.0240 1.0000 Uani .
C21 C 0.6575(5) 0.5522(2) 0.8448(3) 0.0281 1.0000 Uani .
C22 C 0.5366(5) 0.5238(3) 0.7659(3) 0.0396 1.0000 Uani .
C23 C 0.6258(5) 0.5682(3) 0.9241(3) 0.0332 1.0000 Uani .
C24 C 0.7338(5) 0.5941(3) 0.9977(3) 0.0333 1.0000 Uani .
C25 C 0.8785(5) 0.6049(2) 0.9923(3) 0.0304 1.0000 Uani .
C26 C 0.9165(4) 0.5893(2) 0.9155(3) 0.0251 1.0000 Uani .
C27 C 1.0731(5) 0.6037(3) 0.9118(3) 0.0347 1.0000 Uani .
C28 C 0.6974(7) 0.6101(3) 1.0831(3) 0.0480 1.0000 Uani .
H91 H 1.0871 0.7267 0.4682 0.0308 1.0000 Uiso R
H111 H 0.6510 0.6828 0.3685 0.0360 1.0000 Uiso R
H131 H 0.5139 0.6127 0.4557 0.0603 1.0000 Uiso R
H132 H 0.5942 0.5726 0.5453 0.0602 1.0000 Uiso R
H133 H 0.5976 0.5298 0.4583 0.0603 1.0000 Uiso R
H141 H 0.8009 0.7439 0.2771 0.0551 1.0000 Uiso R
H142 H 0.8272 0.8225 0.3370 0.0551 1.0000 Uiso R
H143 H 0.9638 0.7740 0.3227 0.0550 1.0000 Uiso R
H152 H 1.2240 0.6741 0.6047 0.0599 1.0000 Uiso R
H151 H 1.1363 0.6554 0.6726 0.0604 1.0000 Uiso R
H153 H 1.1760 0.5836 0.6178 0.0602 1.0000 Uiso R
H162 H 0.9799 0.4792 0.5795 0.0420 1.0000 Uiso R
H161 H 0.8216 0.4498 0.5869 0.0425 1.0000 Uiso R
H171 H 1.0807 0.4689 0.7287 0.0516 1.0000 Uiso R
H172 H 1.0002 0.3838 0.6961 0.0521 1.0000 Uiso R
H182 H 0.9428 0.4386 0.8227 0.0491 1.0000 Uiso R
H181 H 0.7995 0.4209 0.7431 0.0491 1.0000 Uiso R
H221 H 0.4405 0.5269 0.7761 0.0606 1.0000 Uiso R
H223 H 0.5341 0.5566 0.7153 0.0604 1.0000 Uiso R
H222 H 0.5533 0.4682 0.7524 0.0602 1.0000 Uiso R
H231 H 0.5289 0.5604 0.9274 0.0403 1.0000 Uiso R
H251 H 0.9522 0.6231 1.0415 0.0370 1.0000 Uiso R
H272 H 1.1370 0.6150 0.9693 0.0522 1.0000 Uiso R
H271 H 1.0761 0.6496 0.8737 0.0523 1.0000 Uiso R
H273 H 1.1084 0.5556 0.8887 0.0525 1.0000 Uiso R
H282 H 0.7646 0.6503 1.1176 0.0725 1.0000 Uiso R
H281 H 0.5974 0.6304 1.0708 0.0723 1.0000 Uiso R
H283 H 0.7044 0.5596 1.1150 0.0720 1.0000 Uiso R

loop_
_atom_site_aniso_label
_atom_site_aniso_U_11
_atom_site_aniso_U_22
_atom_site_aniso_U_33
_atom_site_aniso_U_23
_atom_site_aniso_U_13
_atom_site_aniso_U_12
Ga1 0.0286(2) 0.01742(18) 0.0305(2) 0.00160(18) 0.01500(16) 0.00091(17)
Cl2 0.0509(6) 0.0260(5) 0.0317(5) -0.0035(4) 0.0128(4) 0.0061(4)
Cl3 0.0340(6) 0.0507(7) 0.0471(6) 0.0061(5) 0.0055(5) 0.0136(5)
Cl4 0.1115(12) 0.0248(5) 0.0986(11) -0.0146(6) 0.0883(11) -0.0217(6)
C5 0.0233(18) 0.0181(16) 0.0231(18) 0.0015(14) 0.0076(14) 0.0000(13)
N6 0.0403(19) 0.0174(14) 0.0225(16) 0.0005(12) 0.0134(14) 0.0028(13)
C7 0.030(2) 0.0176(16) 0.0197(18) -0.0002(13) 0.0084(15) -0.0012(14)
C8 0.0244(18) 0.0260(18) 0.0244(19) -0.0036(15) 0.0081(15) 0.0000(15)
C9 0.0281(19) 0.0253(19) 0.0277(19) -0.0044(15) 0.0146(16) -0.0031(15)
C10 0.038(2) 0.0199(16) 0.0233(17) -0.0002(15) 0.0131(15) 0.0003(16)
C11 0.032(2) 0.030(2) 0.027(2) -0.0009(16) 0.0066(17) -0.0011(17)
C12 0.029(2) 0.0279(19) 0.0240(19) -0.0035(15) 0.0075(16) -0.0058(16)
C13 0.035(2) 0.046(3) 0.038(3) 0.002(2) 0.007(2) -0.018(2)
C14 0.047(3) 0.034(2) 0.033(2) 0.0097(18) 0.020(2) 0.0037(19)
C15 0.029(2) 0.057(3) 0.030(2) -0.001(2) 0.0024(18) 0.000(2)
C16 0.060(3) 0.0226(19) 0.026(2) -0.0015(16) 0.018(2) 0.0122(19)
C17 0.074(4) 0.029(2) 0.031(2) 0.0027(18) 0.021(2) 0.020(2)
C18 0.073(3) 0.021(2) 0.032(2) 0.0035(17) 0.023(2) 0.011(2)
N19 0.042(2) 0.0155(15) 0.0236(16) -0.0005(12) 0.0137(14) 0.0028(13)
C20 0.034(2) 0.0171(16) 0.0247(19) 0.0003(14) 0.0146(16) -0.0004(15)
C21 0.032(2) 0.0231(19) 0.029(2) 0.0051(16) 0.0095(17) -0.0006(16)
C22 0.041(3) 0.035(2) 0.038(2) 0.0053(19) 0.002(2) -0.011(2)
C23 0.034(2) 0.034(2) 0.037(2) 0.0114(18) 0.0188(19) 0.0036(18)
C24 0.046(3) 0.032(2) 0.027(2) 0.0075(17) 0.0190(19) 0.0143(18)
C25 0.042(2) 0.0261(19) 0.025(2) -0.0003(16) 0.0118(18) 0.0042(17)
C26 0.033(2) 0.0198(17) 0.0249(19) 0.0003(14) 0.0115(16) 0.0000(15)
C27 0.033(2) 0.032(2) 0.040(2) 0.0011(18) 0.0122(19) -0.0024(17)
C28 0.072(4) 0.045(3) 0.038(3) 0.013(2) 0.034(3) 0.020(3)

loop_
_atom_type_symbol
_atom_type_scat_dispersion_real
_atom_type_scat_dispersion_imag
_atom_type_scat_Cromer_Mann_a1
_atom_type_scat_Cromer_Mann_b1
_atom_type_scat_Cromer_Mann_a2
_atom_type_scat_Cromer_Mann_b2
_atom_type_scat_Cromer_Mann_a3
_atom_type_scat_Cromer_Mann_b3
_atom_type_scat_Cromer_Mann_a4
_atom_type_scat_Cromer_Mann_b4
_atom_type_scat_Cromer_Mann_c
_atom_type_scat_source
C 0.0033 0.0016 2.3100 20.8439 1.0200 10.2075 1.5886 0.5687 0.8650 51.6512 0.2156 'International Tables Vol C 4.2.6.8 and 6.1.1.4'
H 0.0000 0.0000 0.4930 10.5109 0.3229 26.1257 0.1402 3.1424 0.0408 57.7998 0.0030 'International Tables Vol C 4.2.6.8 and 6.1.1.4'
N 0.0061 0.0033 12.2126 0.0057 3.1322 9.8933 2.0125 28.9975 1.1663 0.5826 -11.5290 'International Tables Vol C 4.2.6.8 and 6.1.1.4'
Ga 0.2307 1.6083 15.2354 3.0669 6.7006 0.2412 4.3591 10.7805 2.9623 61.4135 1.7189 'International Tables Vol C 4.2.6.8 and 6.1.1.4'
Cl 0.1484 0.1585 11.4604 0.0104 7.1964 1.1662 6.2556 18.5194 1.6455 47.7784 -9.5574 'International Tables Vol C 4.2.6.8 and 6.1.1.4'

loop_
_geom_angle_atom_site_label_1
_geom_angle_atom_site_label_2
_geom_angle_atom_site_label_3
_geom_angle
_geom_angle_publ_flag
Cl2 Ga1 Cl3 105.58(5) yes
Cl2 Ga1 Cl4 102.00(5) yes
Cl3 Ga1 Cl4 109.54(7) yes
Cl2 Ga1 C5 117.92(11) yes
Cl3 Ga1 C5 107.01(11) yes
Cl4 Ga1 C5 114.31(11) yes
Ga1 C5 N6 120.7(3) yes
Ga1 C5 N19 120.1(3) yes
N6 C5 N19 119.1(3) yes
C5 N6 C7 123.1(3) yes
C5 N6 C16 122.6(3) yes
C7 N6 C16 114.2(3) yes
N6 C7 C8 118.5(3) yes
N6 C7 C12 119.5(3) yes
C8 C7 C12 121.7(3) yes
C7 C8 C9 118.0(3) yes
C7 C8 C15 121.4(4) yes
C9 C8 C15 120.6(4) yes
C8 C9 C10 121.7(3) yes
C8 C9 H91 119.0 no
C10 C9 H91 119.3 no
C9 C10 C11 118.7(4) yes
C9 C10 C14 121.0(4) yes
C11 C10 C14 120.4(4) yes
C10 C11 C12 121.7(4) yes
C10 C11 H111 119.7 no
C12 C11 H111 118.7 no
C11 C12 C7 118.1(4) yes
C11 C12 C13 119.5(4) yes
C7 C12 C13 122.3(4) yes
C12 C13 H131 110.1 no
C12 C13 H132 111.5 no
H131 C13 H132 108.6 no
C12 C13 H133 109.8 no
H131 C13 H133 108.3 no
H132 C13 H133 108.4 no
C10 C14 H141 109.3 no
C10 C14 H142 109.8 no
H141 C14 H142 108.9 no
C10 C14 H143 110.1 no
H141 C14 H143 109.3 no
H142 C14 H143 109.4 no
C8 C15 H152 109.7 no
C8 C15 H151 109.9 no
H152 C15 H151 109.0 no
C8 C15 H153 110.3 no
H152 C15 H153 109.1 no
H151 C15 H153 108.8 no
N6 C16 C17 109.8(3) yes
N6 C16 H162 108.1 no
C17 C16 H162 109.7 no
N6 C16 H161 109.8 no
C17 C16 H161 110.0 no
H162 C16 H161 109.3 no
C16 C17 C18 109.5(4) yes
C16 C17 H171 109.1 no
C18 C17 H171 109.8 no
C16 C17 H172 109.0 no
C18 C17 H172 109.9 no
H171 C17 H172 109.5 no
C17 C18 N19 110.5(4) yes
C17 C18 H182 109.7 no
N19 C18 H182 108.6 no
C17 C18 H181 109.5 no
N19 C18 H181 108.6 no
H182 C18 H181 110.0 no
C18 N19 C5 123.8(3) yes
C18 N19 C20 112.5(3) yes
C5 N19 C20 123.7(3) yes
N19 C20 C21 119.0(4) yes
N19 C20 C26 118.2(3) yes
C21 C20 C26 122.5(4) yes
C20 C21 C22 122.4(4) yes
C20 C21 C23 117.2(4) yes
C22 C21 C23 120.4(4) yes
C21 C22 H221 111.5 no
C21 C22 H223 111.3 no
H221 C22 H223 107.9 no
C21 C22 H222 110.2 no
H221 C22 H222 108.1 no
H223 C22 H222 107.7 no
C21 C23 C24 122.0(4) yes
C21 C23 H231 118.8 no
C24 C23 H231 119.2 no
C23 C24 C25 118.8(4) yes
C23 C24 C28 121.1(4) yes
C25 C24 C28 120.1(4) yes
C24 C25 C26 121.7(4) yes
C24 C25 H251 119.5 no
C26 C25 H251 118.8 no
C20 C26 C25 117.8(4) yes
C20 C26 C27 122.1(4) yes
C25 C26 C27 120.0(4) yes
C26 C27 H272 110.3 no
C26 C27 H271 110.2 no
H272 C27 H271 109.4 no
C26 C27 H273 109.4 no
H272 C27 H273 109.2 no
H271 C27 H273 108.3 no
C24 C28 H282 110.4 no
C24 C28 H281 109.2 no
H282 C28 H281 109.2 no
C24 C28 H283 109.3 no
H282 C28 H283 110.0 no
H281 C28 H283 108.7 no

loop_
_geom_bond_atom_site_label_1
_geom_bond_atom_site_label_2
_geom_bond_distance
_geom_bond_publ_flag
Ga1 Cl2 2.1909(11) yes
Ga1 Cl3 2.1777(12) yes
Ga1 Cl4 2.1657(12) yes
Ga1 C5 2.065(4) yes
C5 N6 1.338(5) yes
C5 N19 1.331(5) yes
N6 C7 1.445(5) yes
N6 C16 1.485(5) yes
C7 C8 1.397(5) yes
C7 C12 1.390(5) yes
C8 C9 1.393(5) yes
C8 C15 1.506(6) yes
C9 C10 1.387(6) yes
C9 H91 0.935 no
C10 C11 1.384(6) yes
C10 C14 1.506(5) yes
C11 C12 1.397(6) yes
C11 H111 0.942 no
C12 C13 1.502(5) yes
C13 H131 0.956 no
C13 H132 0.958 no
C13 H133 0.958 no
C14 H141 0.964 no
C14 H142 0.962 no
C14 H143 0.964 no
C15 H152 0.958 no
C15 H151 0.956 no
C15 H153 0.964 no
C16 C17 1.505(6) yes
C16 H162 0.976 no
C16 H161 0.976 no
C17 C18 1.493(6) yes
C17 H171 0.969 no
C17 H172 0.973 no
C18 N19 1.487(5) yes
C18 H182 0.970 no
C18 H181 0.973 no
N19 C20 1.443(5) yes
C20 C21 1.397(5) yes
C20 C26 1.393(6) yes
C21 C22 1.506(6) yes
C21 C23 1.398(6) yes
C22 H221 0.960 no
C22 H223 0.959 no
C22 H222 0.949 no
C23 C24 1.380(7) yes
C23 H231 0.932 no
C24 C25 1.393(6) yes
C24 C28 1.511(6) yes
C25 C26 1.387(5) yes
C25 H251 0.934 no
C26 C27 1.504(6) yes
C27 H272 0.959 no
C27 H271 0.964 no
C27 H273 0.960 no
C28 H282 0.964 no
C28 H281 0.960 no
C28 H283 0.954 no
